data_4344963
loop_
_publ_author_name
'Sommer, Michael G.'
'Marx, Raphael'
'Schweinfurth, David'
'Rechkemmer, Yvonne'
'Neugebauer, Petr'
'van der Meer, Margarethe'
'Hohloch, Stephan'
'Demeshko, Serhiy'
'Meyer, Franc'
'van Slageren, Joris'
'Sarkar, Biprajit'

_publ_section_title
;
 Control of Complex Formation through Peripheral Substituents in
 Click-Tripodal Ligands: Structural Diversity in Homo- and Heterodinuclear
 Cobalt-Azido Complexes.
;
_journal_issue 1
_journal_name_full 'Inorganic chemistry'
_journal_page_first 402
_journal_page_last 413
_journal_paper_doi 10.1021/acs.inorgchem.6b02330
_journal_volume 56
_journal_year 2017
_chemical_formula_sum 'C27 H24 Cl Co N13 O4'
_chemical_formula_weight 688.97
_chemical_name_systematic
;
 ?
;
_space_group_IT_number 14
_symmetry_cell_setting monoclinic
_symmetry_space_group_name_Hall '-P 2ybc'
_symmetry_space_group_name_H-M 'P 1 21/c 1'
_atom_sites_solution_hydrogens geom
_atom_sites_solution_primary direct
_atom_sites_solution_secondary difmap
_audit_creation_method SHELXL-97
_cell_angle_alpha 90.00
_cell_angle_beta 106.809(5)
_cell_angle_gamma 90.00
_cell_formula_units_Z 4
_cell_length_a 11.911(3)
_cell_length_b 13.552(3)
_cell_length_c 19.183(5)
_cell_measurement_reflns_used 5029
_cell_measurement_temperature 100(2)
_cell_measurement_theta_max 27.59
_cell_measurement_theta_min 1.79
_cell_volume 2964.2(13)
_computing_structure_refinement 'SHELXL-97 (Sheldrick, 2008)'
_diffrn_ambient_temperature 100(2)
_diffrn_measured_fraction_theta_full 0.995
_diffrn_measured_fraction_theta_max 0.995
_diffrn_measurement_device_type 'Bruker Smart AXS'
_diffrn_measurement_method 'omega scans'
_diffrn_radiation_monochromator graphite
_diffrn_radiation_source 'fine-focus sealed tube'
_diffrn_radiation_type MoK\a
_diffrn_radiation_wavelength 0.71073
_diffrn_reflns_av_R_equivalents 0.0375
_diffrn_reflns_av_sigmaI/netI 0.0279
_diffrn_reflns_limit_h_max 15
_diffrn_reflns_limit_h_min -15
_diffrn_reflns_limit_k_max 17
_diffrn_reflns_limit_k_min -17
_diffrn_reflns_limit_l_max 24
_diffrn_reflns_limit_l_min -23
_diffrn_reflns_number 39067
_diffrn_reflns_theta_full 27.59
_diffrn_reflns_theta_max 27.59
_diffrn_reflns_theta_min 1.79
_exptl_absorpt_coefficient_mu 0.728
_exptl_absorpt_correction_T_max 0.746
_exptl_absorpt_correction_T_min 0.656
_exptl_absorpt_correction_type multi-scan
_exptl_absorpt_process_details 'Blessing, 1995'
_exptl_crystal_colour green
_exptl_crystal_density_diffrn 1.544
_exptl_crystal_density_method 'not measured'
_exptl_crystal_description prism
_exptl_crystal_F_000 1412
_exptl_crystal_size_max 0.36
_exptl_crystal_size_mid 0.28
_exptl_crystal_size_min 0.24
_refine_diff_density_max 1.491
_refine_diff_density_min -1.038
_refine_diff_density_rms 0.104
_refine_ls_extinction_method none
_refine_ls_goodness_of_fit_ref 1.056
_refine_ls_hydrogen_treatment constr
_refine_ls_matrix_type full
_refine_ls_number_parameters 415
_refine_ls_number_reflns 6847
_refine_ls_number_restraints 0
_refine_ls_restrained_S_all 1.056
_refine_ls_R_factor_all 0.0877
_refine_ls_R_factor_gt 0.0587
_refine_ls_shift/su_max 0.001
_refine_ls_shift/su_mean 0.000
_refine_ls_structure_factor_coef Fsqd
_refine_ls_weighting_details 'calc w=1/[\s^2^(Fo^2^)+(0.0691P)^2^+9.5122P] where P=(Fo^2^+2Fc^2^)/3'
_refine_ls_weighting_scheme calc
_refine_ls_wR_factor_gt 0.1420
_refine_ls_wR_factor_ref 0.1687
_reflns_number_gt 5029
_reflns_number_total 6847
_reflns_threshold_expression >2\s(I)
_cod_data_source_file ic6b02330_si_002.cif
_cod_data_source_block sar374m
_cod_depositor_comments 'Adding full bibliography for 4344962--4344968.cif.'
_cod_original_sg_symbol_H-M P2(1)/c
_cod_database_code 4344963

loop_
_symmetry_equiv_pos_as_xyz
'x, y, z'
'-x, y+1/2, -z+1/2'
'-x, -y, -z'
'x, -y-1/2, z-1/2'

loop_
_atom_site_label
_atom_site_type_symbol
_atom_site_fract_x
_atom_site_fract_y
_atom_site_fract_z
_atom_site_U_iso_or_equiv
_atom_site_adp_type
_atom_site_occupancy
_atom_site_symmetry_multiplicity
_atom_site_calc_flag
_atom_site_refinement_flags
Co1 Co 0.03678(4) 0.06534(3) 0.72790(2) 0.02077(14) Uani 1 1 d .
Cl1 Cl -0.26615(10) 0.14816(8) 0.87736(5) 0.0432(3) Uani 1 1 d .
N1 N 0.1442(3) 0.1617(2) 0.83308(15) 0.0233(6) Uani 1 1 d .
N22 N -0.2002(3) 0.2879(2) 0.70379(15) 0.0243(6) Uani 1 1 d .
N3 N -0.1139(3) 0.0238(2) 0.58823(17) 0.0271(6) Uani 1 1 d .
N32 N 0.3633(3) 0.0627(2) 0.69552(16) 0.0252(6) Uani 1 1 d .
N31 N 0.2532(3) 0.0291(2) 0.67993(16) 0.0256(6) Uani 1 1 d .
N30 N 0.2022(3) 0.0809(2) 0.72021(16) 0.0239(6) Uani 1 1 d .
N12 N -0.0148(3) -0.1090(2) 0.89131(16) 0.0263(6) Uani 1 1 d .
N10 N 0.0313(3) -0.0135(2) 0.81731(15) 0.0233(6) Uani 1 1 d .
N11 N -0.0412(3) -0.0853(2) 0.82084(16) 0.0258(6) Uani 1 1 d .
N20 N -0.0559(3) 0.1896(2) 0.72675(15) 0.0241(6) Uani 1 1 d .
N4 N -0.1747(3) 0.0532(2) 0.53353(18) 0.0365(8) Uani 1 1 d .
N21 N -0.1524(3) 0.2139(2) 0.67573(16) 0.0255(6) Uani 1 1 d .
N2 N -0.0549(3) -0.0116(2) 0.64152(17) 0.0265(6) Uani 1 1 d .
O4 O -0.3341(4) 0.1953(4) 0.8181(3) 0.120(2) Uani 1 1 d .
C17 C -0.2614(4) -0.2520(3) 0.9210(2) 0.0358(9) Uani 1 1 d .
H17 H -0.3424 -0.2478 0.9110 0.043 Uiso 1 1 calc R
C28 C -0.3839(3) 0.3707(3) 0.6964(2) 0.0314(8) Uani 1 1 d .
H28 H -0.3664 0.3675 0.7468 0.038 Uiso 1 1 calc R
C23 C -0.3087(3) 0.3310(2) 0.6609(2) 0.0272(7) Uani 1 1 d .
C13 C -0.0795(3) -0.1858(3) 0.91444(19) 0.0268(7) Uani 1 1 d .
C35 C 0.4826(4) -0.0990(3) 0.5784(2) 0.0398(9) Uani 1 1 d .
H35 H 0.4595 -0.1528 0.5476 0.048 Uiso 1 1 calc R
C20 C 0.0603(3) 0.2296(3) 0.85264(18) 0.0250(7) Uani 1 1 d .
H20A H 0.0989 0.2915 0.8705 0.030 Uiso 1 1 calc R
H20B H 0.0326 0.2005 0.8909 0.030 Uiso 1 1 calc R
C33 C 0.4418(3) 0.0207(3) 0.6589(2) 0.0298(8) Uani 1 1 d .
C14 C -0.0187(3) -0.2664(3) 0.9513(2) 0.0294(8) Uani 1 1 d .
H14 H 0.0624 -0.2707 0.9612 0.035 Uiso 1 1 calc R
C10 C 0.1932(3) 0.0883(2) 0.89112(19) 0.0259(7) Uani 1 1 d .
H10A H 0.2106 0.1194 0.9386 0.031 Uiso 1 1 calc R
H10B H 0.2651 0.0606 0.8855 0.031 Uiso 1 1 calc R
C32 C 0.3839(3) 0.1353(3) 0.7462(2) 0.0285(7) Uani 1 1 d .
H32 H 0.4537 0.1693 0.7661 0.034 Uiso 1 1 calc R
C11 C 0.1033(3) 0.0090(2) 0.88443(19) 0.0245(7) Uani 1 1 d .
C15 C -0.0815(4) -0.3407(3) 0.9732(2) 0.0320(8) Uani 1 1 d .
H15 H -0.0426 -0.3953 0.9981 0.038 Uiso 1 1 calc R
C22 C -0.1341(3) 0.3119(2) 0.77221(18) 0.0236(7) Uani 1 1 d .
H22 H -0.1487 0.3608 0.8025 0.028 Uiso 1 1 calc R
C16 C -0.2026(4) -0.3332(3) 0.9577(2) 0.0310(8) Uani 1 1 d .
H16 H -0.2445 -0.3832 0.9721 0.037 Uiso 1 1 calc R
C31 C 0.2794(3) 0.1475(3) 0.76170(19) 0.0262(7) Uani 1 1 d .
C24 C -0.3344(4) 0.3301(3) 0.5858(2) 0.0347(8) Uani 1 1 d .
H24 H -0.2834 0.3011 0.5631 0.042 Uiso 1 1 calc R
C30 C 0.2357(3) 0.2149(3) 0.8104(2) 0.0284(7) Uani 1 1 d .
H30A H 0.2996 0.2329 0.8527 0.034 Uiso 1 1 calc R
H30B H 0.2036 0.2747 0.7844 0.034 Uiso 1 1 calc R
C21 C -0.0412(3) 0.2480(2) 0.78656(18) 0.0234(7) Uani 1 1 d .
C36 C 0.5920(4) -0.0589(4) 0.5887(3) 0.0470(11) Uani 1 1 d .
H36 H 0.6432 -0.0856 0.5652 0.056 Uiso 1 1 calc R
C18 C -0.2004(4) -0.1765(3) 0.8988(2) 0.0334(8) Uani 1 1 d .
H18 H -0.2393 -0.1215 0.8742 0.040 Uiso 1 1 calc R
C12 C 0.0739(3) -0.0528(3) 0.93275(19) 0.0273(7) Uani 1 1 d .
H12 H 0.1073 -0.0557 0.9829 0.033 Uiso 1 1 calc R
C27 C -0.4864(4) 0.4155(3) 0.6547(3) 0.0403(10) Uani 1 1 d .
H27 H -0.5374 0.4444 0.6774 0.048 Uiso 1 1 calc R
C34 C 0.4060(3) -0.0596(3) 0.6139(2) 0.0332(8) Uani 1 1 d .
H34 H 0.3320 -0.0870 0.6073 0.040 Uiso 1 1 calc R
C25 C -0.4380(4) 0.3736(3) 0.5451(2) 0.0417(10) Uani 1 1 d .
H25 H -0.4575 0.3735 0.4946 0.050 Uiso 1 1 calc R
O2 O -0.3139(9) 0.0822(7) 0.9115(4) 0.205(5) Uani 1 1 d .
O3 O -0.1934(8) 0.2159(5) 0.9193(3) 0.172(4) Uani 1 1 d .
C26 C -0.5125(4) 0.4173(3) 0.5795(3) 0.0423(10) Uani 1 1 d .
H26 H -0.5807 0.4481 0.5519 0.051 Uiso 1 1 calc R
O1 O -0.1892(10) 0.0945(7) 0.8532(9) 0.290(8) Uani 1 1 d .
C37 C 0.6252(5) 0.0208(5) 0.6339(4) 0.081(2) Uani 1 1 d .
H37 H 0.6996 0.0477 0.6410 0.097 Uiso 1 1 calc R
C38 C 0.5502(4) 0.0622(4) 0.6691(3) 0.0653(17) Uani 1 1 d .
H38 H 0.5730 0.1170 0.6991 0.078 Uiso 1 1 calc R

loop_
_atom_site_aniso_label
_atom_site_aniso_U_11
_atom_site_aniso_U_22
_atom_site_aniso_U_33
_atom_site_aniso_U_23
_atom_site_aniso_U_13
_atom_site_aniso_U_12
Co1 0.0230(2) 0.0190(2) 0.0202(2) -0.00160(16) 0.00599(17) -0.00104(17)
Cl1 0.0454(6) 0.0472(6) 0.0329(5) 0.0092(4) 0.0046(4) -0.0155(5)
N1 0.0267(15) 0.0196(13) 0.0230(14) -0.0007(11) 0.0064(12) 0.0004(11)
N22 0.0259(15) 0.0207(13) 0.0249(14) 0.0003(11) 0.0052(12) -0.0014(11)
N3 0.0291(16) 0.0243(14) 0.0301(17) -0.0083(12) 0.0121(14) -0.0076(12)
N32 0.0221(14) 0.0248(14) 0.0291(15) -0.0007(12) 0.0084(12) -0.0028(11)
N31 0.0268(15) 0.0245(14) 0.0265(15) -0.0017(11) 0.0095(12) -0.0017(12)
N30 0.0247(15) 0.0211(13) 0.0269(15) -0.0013(11) 0.0089(12) -0.0023(11)
N12 0.0330(16) 0.0217(13) 0.0253(14) 0.0018(11) 0.0103(13) 0.0032(12)
N10 0.0286(15) 0.0193(13) 0.0227(14) -0.0001(11) 0.0089(12) -0.0007(11)
N11 0.0322(16) 0.0229(14) 0.0240(14) -0.0002(11) 0.0108(12) 0.0001(12)
N20 0.0287(15) 0.0210(13) 0.0210(13) -0.0020(11) 0.0049(12) -0.0004(11)
N4 0.0406(19) 0.0345(17) 0.0285(17) 0.0008(14) 0.0007(14) -0.0002(15)
N21 0.0278(15) 0.0217(13) 0.0253(14) -0.0001(11) 0.0051(12) 0.0007(11)
N2 0.0309(16) 0.0168(13) 0.0311(16) -0.0028(11) 0.0080(13) 0.0015(11)
O4 0.078(3) 0.109(4) 0.124(4) 0.043(4) -0.046(3) -0.020(3)
C17 0.034(2) 0.0326(19) 0.044(2) -0.0006(17) 0.0164(18) 0.0018(16)
C28 0.0278(19) 0.0267(18) 0.036(2) -0.0039(15) 0.0038(15) -0.0019(14)
C23 0.0254(18) 0.0193(15) 0.0340(19) -0.0003(13) 0.0042(15) -0.0020(13)
C13 0.0359(19) 0.0243(16) 0.0229(16) 0.0003(13) 0.0128(15) -0.0013(14)
C35 0.042(2) 0.039(2) 0.043(2) -0.0086(18) 0.0187(19) -0.0006(18)
C20 0.0306(18) 0.0231(16) 0.0211(16) -0.0043(13) 0.0072(14) 0.0021(14)
C33 0.0272(18) 0.0314(18) 0.0334(19) -0.0003(15) 0.0126(15) -0.0002(15)
C14 0.034(2) 0.0269(17) 0.0284(18) 0.0013(14) 0.0117(15) 0.0017(15)
C10 0.0278(18) 0.0231(16) 0.0243(17) 0.0009(13) 0.0035(14) 0.0031(13)
C32 0.0263(18) 0.0257(17) 0.0326(19) -0.0027(14) 0.0070(15) -0.0055(14)
C11 0.0267(18) 0.0218(16) 0.0243(16) -0.0004(13) 0.0060(14) 0.0047(13)
C15 0.044(2) 0.0269(18) 0.0265(18) 0.0036(14) 0.0129(16) 0.0034(16)
C22 0.0272(17) 0.0197(15) 0.0239(16) -0.0018(12) 0.0073(14) -0.0033(13)
C16 0.044(2) 0.0250(17) 0.0296(18) -0.0030(14) 0.0198(17) -0.0050(15)
C31 0.0269(18) 0.0241(16) 0.0275(17) -0.0006(13) 0.0076(14) -0.0032(13)
C24 0.033(2) 0.0326(19) 0.036(2) 0.0040(16) 0.0052(16) -0.0034(16)
C30 0.0300(19) 0.0239(16) 0.0308(18) -0.0050(14) 0.0080(15) -0.0055(14)
C21 0.0291(18) 0.0178(14) 0.0232(16) -0.0012(12) 0.0072(14) -0.0023(13)
C36 0.043(2) 0.050(3) 0.060(3) -0.009(2) 0.033(2) -0.001(2)
C18 0.038(2) 0.0274(18) 0.038(2) 0.0053(15) 0.0153(17) 0.0046(16)
C12 0.0311(19) 0.0258(17) 0.0237(17) 0.0025(13) 0.0059(14) 0.0049(14)
C27 0.028(2) 0.033(2) 0.054(3) -0.0045(18) 0.0030(18) 0.0010(16)
C34 0.0277(19) 0.037(2) 0.037(2) -0.0046(16) 0.0135(16) -0.0036(16)
C25 0.040(2) 0.040(2) 0.036(2) 0.0087(18) -0.0027(18) -0.0079(18)
O2 0.278(10) 0.244(9) 0.104(5) 0.004(5) 0.071(6) -0.191(8)
O3 0.233(8) 0.140(6) 0.083(4) -0.002(4) -0.049(4) -0.117(6)
C26 0.030(2) 0.034(2) 0.051(3) 0.0065(18) -0.0075(19) -0.0008(17)
O1 0.253(11) 0.124(6) 0.62(2) 0.089(11) 0.319(15) 0.098(7)
C37 0.048(3) 0.092(4) 0.122(6) -0.057(4) 0.055(4) -0.033(3)
C38 0.044(3) 0.070(3) 0.096(4) -0.049(3) 0.043(3) -0.026(3)

loop_
_atom_type_symbol
_atom_type_description
_atom_type_scat_dispersion_real
_atom_type_scat_dispersion_imag
_atom_type_scat_source
C C 0.0033 0.0016 'International Tables Vol C Tables 4.2.6.8 and 6.1.1.4'
H H 0.0000 0.0000 'International Tables Vol C Tables 4.2.6.8 and 6.1.1.4'
N N 0.0061 0.0033 'International Tables Vol C Tables 4.2.6.8 and 6.1.1.4'
O O 0.0106 0.0060 'International Tables Vol C Tables 4.2.6.8 and 6.1.1.4'
Cl Cl 0.1484 0.1585 'International Tables Vol C Tables 4.2.6.8 and 6.1.1.4'
Co Co 0.3494 0.9721 'International Tables Vol C Tables 4.2.6.8 and 6.1.1.4'

loop_
_geom_angle_atom_site_label_1
_geom_angle_atom_site_label_2
_geom_angle_atom_site_label_3
_geom_angle
N2 Co1 N20 105.18(12)
N2 Co1 N30 107.67(12)
N20 Co1 N30 117.01(12)
N2 Co1 N10 106.38(12)
N20 Co1 N10 107.28(12)
N30 Co1 N10 112.58(12)
N2 Co1 N1 178.55(11)
N20 Co1 N1 73.44(11)
N30 Co1 N1 73.49(11)
N10 Co1 N1 73.77(11)
O2 Cl1 O4 119.7(5)
O2 Cl1 O1 103.6(7)
O4 Cl1 O1 105.5(8)
O2 Cl1 O3 117.1(4)
O4 Cl1 O3 107.7(4)
O1 Cl1 O3 100.8(8)
C30 N1 C10 112.7(3)
C30 N1 C20 112.4(3)
C10 N1 C20 112.0(3)
C30 N1 Co1 105.9(2)
C10 N1 Co1 105.15(19)
C20 N1 Co1 108.1(2)
N21 N22 C22 111.8(3)
N21 N22 C23 119.3(3)
C22 N22 C23 128.9(3)
N4 N3 N2 175.7(4)
N31 N32 C32 111.8(3)
N31 N32 C33 119.3(3)
C32 N32 C33 129.0(3)
N30 N31 N32 106.0(3)
N31 N30 C31 110.3(3)
N31 N30 Co1 127.6(2)
C31 N30 Co1 122.0(2)
N11 N12 C12 111.9(3)
N11 N12 C13 119.7(3)
C12 N12 C13 128.4(3)
N11 N10 C11 111.1(3)
N11 N10 Co1 127.8(2)
C11 N10 Co1 121.0(2)
N10 N11 N12 105.3(3)
N21 N20 C21 110.6(3)
N21 N20 Co1 125.1(2)
C21 N20 Co1 122.7(2)
N20 N21 N22 105.6(3)
N3 N2 Co1 124.1(2)
C16 C17 C18 120.6(4)
C23 C28 C27 118.3(4)
C28 C23 C24 122.5(4)
C28 C23 N22 118.6(3)
C24 C23 N22 118.9(3)
C14 C13 C18 122.6(3)
C14 C13 N12 118.7(3)
C18 C13 N12 118.8(3)
C36 C35 C34 120.5(4)
N1 C20 C21 109.1(3)
C38 C33 C34 121.5(4)
C38 C33 N32 119.1(4)
C34 C33 N32 119.4(3)
C13 C14 C15 118.5(4)
N1 C10 C11 107.5(3)
N32 C32 C31 104.8(3)
N10 C11 C12 106.9(3)
N10 C11 C10 118.8(3)
C12 C11 C10 134.3(3)
C16 C15 C14 119.9(3)
N22 C22 C21 104.6(3)
C17 C16 C15 120.6(4)
N30 C31 C32 107.1(3)
N30 C31 C30 117.9(3)
C32 C31 C30 135.0(3)
C23 C24 C25 118.3(4)
N1 C30 C31 107.8(3)
N20 C21 C22 107.4(3)
N20 C21 C20 119.4(3)
C22 C21 C20 133.1(3)
C37 C36 C35 119.5(4)
C13 C18 C17 117.8(4)
N12 C12 C11 104.8(3)
C26 C27 C28 120.1(4)
C33 C34 C35 118.7(4)
C26 C25 C24 120.2(4)
C25 C26 C27 120.5(4)
C36 C37 C38 121.3(5)
C33 C38 C37 118.5(4)

loop_
_geom_bond_atom_site_label_1
_geom_bond_atom_site_label_2
_geom_bond_distance
Co1 N2 1.995(3)
Co1 N20 2.011(3)
Co1 N30 2.029(3)
Co1 N10 2.037(3)
Co1 N1 2.433(3)
Cl1 O2 1.329(5)
Cl1 O4 1.350(5)
Cl1 O1 1.353(8)
Cl1 O3 1.355(5)
N1 C30 1.473(4)
N1 C10 1.481(4)
N1 C20 1.484(4)
N22 N21 1.340(4)
N22 C22 1.360(4)
N22 C23 1.440(4)
N3 N4 1.160(4)
N3 N2 1.164(4)
N32 N31 1.338(4)
N32 C32 1.355(5)
N32 C33 1.439(5)
N31 N30 1.316(4)
N30 C31 1.368(4)
N12 N11 1.336(4)
N12 C12 1.357(5)
N12 C13 1.439(4)
N10 N11 1.315(4)
N10 C11 1.359(4)
N20 N21 1.318(4)
N20 C21 1.363(4)
C17 C16 1.383(6)
C17 C18 1.391(5)
C28 C23 1.381(5)
C28 C27 1.390(5)
C23 C24 1.384(5)
C13 C14 1.386(5)
C13 C18 1.390(5)
C35 C36 1.373(6)
C35 C34 1.392(5)
C20 C21 1.498(5)
C33 C38 1.370(6)
C33 C34 1.378(5)
C14 C15 1.390(5)
C10 C11 1.497(5)
C32 C31 1.371(5)
C11 C12 1.368(5)
C15 C16 1.390(6)
C22 C21 1.368(5)
C31 C30 1.502(5)
C24 C25 1.387(6)
C36 C37 1.369(7)
C27 C26 1.386(7)
C25 C26 1.382(7)
C37 C38 1.385(7)
